data_2203200
loop_
_publ_author_name
'Langer, Vratislav'
'Li, Shiming'
'Lundquist, Knut'
'Stomberg, Rolf'

_publ_section_title
;
 (<i>Z</i>)-3-(3,4-Dimethoxyphenyl)-2-(2-methoxyphenoxy)-2-propenoic
 acid
;
_journal_issue 2
_journal_name_full 'Acta Crystallographica Section E'
_journal_page_first o165
_journal_page_last o167
_journal_paper_doi 10.1107/S1600536803029519
_journal_volume 60
_journal_year 2004
_chemical_formula_iupac 'C18 H18 O6'
_chemical_formula_moiety 'C18 H18 O6'
_chemical_formula_sum 'C18 H18 O6'
_chemical_formula_weight 330.32
_chemical_name_systematic
;
(Z)-3-(3,4-dimethoxyphenyl)-2-(2-methoxyphenoxy)-2-propenoic acid
;
_space_group_IT_number 14
_symmetry_cell_setting monoclinic
_symmetry_space_group_name_Hall '-P 2ybc'
_symmetry_space_group_name_H-M 'P 1 21/c 1'
_atom_sites_solution_hydrogens geom
_atom_sites_solution_primary direct
_atom_sites_solution_secondary difmap
_audit_creation_method SHELXL-97
_cell_angle_alpha 90.00
_cell_angle_beta 101.70(4)
_cell_angle_gamma 90.00
_cell_formula_units_Z 4
_cell_length_a 8.920(7)
_cell_length_b 12.053(6)
_cell_length_c 15.658(6)
_cell_measurement_reflns_used 25
_cell_measurement_temperature 296(2)
_cell_measurement_theta_max 23.07
_cell_measurement_theta_min 18.55
_cell_volume 1648.5(17)
_computing_cell_refinement 'TEXSAN--TEXRAY '
_computing_data_collection 'TEXSAN--TEXRAY (Molecular Structure Corporation, 1985)'
_computing_data_reduction 'TEXSAN--TEXRAY '
_computing_molecular_graphics 'DIAMOND (Brandenburg, 2000)'
_computing_publication_material 'SHELXTL '
_computing_structure_refinement 'SHELXTL '
_computing_structure_solution 'SHELXTL (Bruker, 2001)'
_diffrn_ambient_temperature 296(2)
_diffrn_measured_fraction_theta_full 0.997
_diffrn_measured_fraction_theta_max 0.997
_diffrn_measurement_device_type 'Rigaku AFC-6'
_diffrn_measurement_method 2\q-\w
_diffrn_radiation_monochromator graphite
_diffrn_radiation_source 'normal-focus rotating anode'
_diffrn_radiation_type MoK\a
_diffrn_radiation_wavelength 0.71069
_diffrn_reflns_av_R_equivalents 0.0159
_diffrn_reflns_av_sigmaI/netI 0.0436
_diffrn_reflns_limit_h_max 10
_diffrn_reflns_limit_h_min 0
_diffrn_reflns_limit_k_max 14
_diffrn_reflns_limit_k_min 0
_diffrn_reflns_limit_l_max 18
_diffrn_reflns_limit_l_min -18
_diffrn_reflns_number 3100
_diffrn_reflns_theta_full 25.00
_diffrn_reflns_theta_max 25.00
_diffrn_reflns_theta_min 2.15
_diffrn_standards_decay_% 0
_diffrn_standards_interval_count 150
_diffrn_standards_number 3
_exptl_absorpt_coefficient_mu 0.100
_exptl_absorpt_correction_type none
_exptl_crystal_colour 'light yellow'
_exptl_crystal_density_diffrn 1.331
_exptl_crystal_density_method 'not measured'
_exptl_crystal_description prism
_exptl_crystal_F_000 696
_exptl_crystal_size_max 0.60
_exptl_crystal_size_mid 0.50
_exptl_crystal_size_min 0.30
_refine_diff_density_max 0.213
_refine_diff_density_min -0.125
_refine_ls_extinction_coef 0.0178(15)
_refine_ls_extinction_expression Fc^*^=kFc[1+0.001xFc^2^\l^3^/sin(2\q)]^-1/4^
_refine_ls_extinction_method SHELXTL
_refine_ls_goodness_of_fit_ref 1.041
_refine_ls_hydrogen_treatment constr
_refine_ls_matrix_type full
_refine_ls_number_parameters 240
_refine_ls_number_reflns 2901
_refine_ls_number_restraints 0
_refine_ls_restrained_S_all 1.041
_refine_ls_R_factor_all 0.0688
_refine_ls_R_factor_gt 0.0345
_refine_ls_shift/su_max 0.001
_refine_ls_shift/su_mean 0.000
_refine_ls_structure_factor_coef Fsqd
_refine_ls_weighting_details 'calc w = 1/[\s^2^(Fo^2^)+(0.0335P)^2^+0.3604P] where P = (Fo^2^+2Fc^2^)/3'
_refine_ls_weighting_scheme calc
_refine_ls_wR_factor_gt 0.0859
_refine_ls_wR_factor_ref 0.1012
_reflns_number_gt 1919
_reflns_number_total 2901
_reflns_threshold_expression I>2\s(I)
_cod_data_source_file lh6154.cif
_cod_data_source_block I
_cod_original_cell_volume 1648.4(16)
_cod_original_sg_symbol_H-M 'P 21/c'
_cod_database_code 2203200
_cod_database_fobs_code 2203200

loop_
_symmetry_equiv_pos_as_xyz
'x, y, z'
'-x, y+1/2, -z+1/2'
'-x, -y, -z'
'x, -y-1/2, z-1/2'

loop_
_atom_site_label
_atom_site_fract_x
_atom_site_fract_y
_atom_site_fract_z
_atom_site_U_iso_or_equiv
_atom_site_adp_type
_atom_site_calc_flag
_atom_site_refinement_flags
_atom_site_occupancy
_atom_site_type_symbol
C1 0.09822(19) -0.06378(14) 0.15409(11) 0.0434(4) Uani d . 1 C
C2 0.19625(19) 0.01258(15) 0.12446(12) 0.0450(4) Uani d . 1 C
H2 0.2357 0.0722 0.1597 0.044(5) Uiso calc R 1 H
C3 0.2341(2) -0.00002(15) 0.04427(12) 0.0465(4) Uani d . 1 C
C4 0.1760(2) -0.09056(15) -0.00920(12) 0.0472(4) Uani d . 1 C
C5 0.0789(2) -0.16437(15) 0.01894(12) 0.0492(5) Uani d . 1 C
H5 0.0387 -0.2235 -0.0166 0.044(5) Uiso calc R 1 H
C6 0.0405(2) -0.15131(15) 0.09991(12) 0.0481(5) Uani d . 1 C
H6 -0.0250 -0.2021 0.1181 0.056(6) Uiso calc R 1 H
C7 0.05540(19) -0.05622(15) 0.23897(12) 0.0441(4) Uani d . 1 C
H7 -0.0102 -0.1118 0.2504 0.050(5) Uiso calc R 1 H
C8 0.09545(19) 0.01783(14) 0.30291(11) 0.0430(4) Uani d . 1 C
C9 0.3805(3) 0.1671(2) 0.05904(17) 0.0795(8) Uani d . 1 C
H9A 0.2949 0.2105 0.0684 0.105(10) Uiso calc R 1 H
H9B 0.4415 0.2105 0.0275 0.100(8) Uiso calc R 1 H
H9C 0.4415 0.1456 0.1143 0.109(10) Uiso calc R 1 H
C10 0.1711(3) -0.18840(19) -0.14195(15) 0.0713(6) Uani d . 1 C
H10A 0.0612 -0.1886 -0.1565 0.079(7) Uiso calc R 1 H
H10B 0.2066 -0.2560 -0.1122 0.077(7) Uiso calc R 1 H
H10C 0.2108 -0.1827 -0.1944 0.105(9) Uiso calc R 1 H
C11 0.33326(19) 0.11361(15) 0.33168(11) 0.0433(4) Uani d . 1 C
C12 0.4065(2) 0.21467(16) 0.32813(12) 0.0514(5) Uani d . 1 C
C13 0.5622(2) 0.22145(19) 0.36244(15) 0.0658(6) Uani d . 1 C
H13 0.6134 0.2883 0.3604 0.088(8) Uiso calc R 1 H
C14 0.6415(2) 0.1291(2) 0.39975(16) 0.0707(6) Uani d . 1 C
H14 0.7461 0.1343 0.4223 0.095(8) Uiso calc R 1 H
C15 0.5684(2) 0.0303(2) 0.40394(15) 0.0671(6) Uani d . 1 C
H15 0.6223 -0.0310 0.4301 0.092(8) Uiso calc R 1 H
C16 0.4125(2) 0.02229(17) 0.36861(13) 0.0560(5) Uani d . 1 C
H16 0.3621 -0.0450 0.3701 0.075(7) Uiso calc R 1 H
C17 0.3793(3) 0.40837(19) 0.2980(2) 0.0796(7) Uani d . 1 C
H17A 0.4137 0.4260 0.3586 0.129(12) Uiso calc R 1 H
H17B 0.3027 0.4608 0.2718 0.120(11) Uiso calc R 1 H
H17C 0.4643 0.4116 0.2690 0.113(10) Uiso calc R 1 H
C18 0.0490(2) 0.01075(15) 0.38762(12) 0.0444(4) Uani d . 1 C
O1 0.32630(16) 0.07083(12) 0.01010(9) 0.0636(4) Uani d . 1 O
O2 0.22250(16) -0.09634(12) -0.08689(9) 0.0610(4) Uani d . 1 O
O3 0.17836(13) 0.11280(10) 0.29338(8) 0.0459(3) Uani d . 1 O
O4 0.31587(16) 0.29951(11) 0.28993(10) 0.0716(4) Uani d . 1 O
O5 0.09173(15) 0.08234(11) 0.44459(8) 0.0556(4) Uani d . 1 O
O6 -0.03502(17) -0.07398(11) 0.39865(10) 0.0603(4) Uani d . 1 O
H6A -0.0556 -0.0710 0.4473 0.129(12) Uiso calc R 1 H

loop_
_atom_site_aniso_label
_atom_site_aniso_U_11
_atom_site_aniso_U_22
_atom_site_aniso_U_33
_atom_site_aniso_U_12
_atom_site_aniso_U_13
_atom_site_aniso_U_23
C1 0.0377(9) 0.0434(10) 0.0473(10) 0.0015(8) 0.0045(8) 0.0046(8)
C2 0.0407(10) 0.0458(10) 0.0473(10) -0.0012(8) 0.0066(8) -0.0003(8)
C3 0.0405(9) 0.0493(11) 0.0497(10) 0.0008(8) 0.0095(8) 0.0044(8)
C4 0.0459(10) 0.0489(11) 0.0456(10) 0.0095(9) 0.0061(8) 0.0017(8)
C5 0.0488(11) 0.0441(10) 0.0520(11) 0.0006(9) 0.0040(9) -0.0035(9)
C6 0.0449(10) 0.0441(10) 0.0537(11) -0.0003(9) 0.0062(9) 0.0028(8)
C7 0.0373(9) 0.0447(10) 0.0503(10) -0.0002(8) 0.0084(8) 0.0061(8)
C8 0.0375(9) 0.0437(10) 0.0477(10) -0.0019(8) 0.0086(8) 0.0053(8)
C9 0.0874(18) 0.0756(16) 0.0825(18) -0.0362(15) 0.0336(16) -0.0110(14)
C10 0.0863(19) 0.0669(15) 0.0627(14) 0.0026(13) 0.0201(13) -0.0165(12)
C11 0.0385(9) 0.0526(11) 0.0391(9) -0.0030(8) 0.0088(7) -0.0042(8)
C12 0.0478(11) 0.0528(12) 0.0535(11) -0.0056(9) 0.0100(9) -0.0021(9)
C13 0.0487(12) 0.0647(14) 0.0818(15) -0.0143(11) 0.0080(11) -0.0081(12)
C14 0.0440(12) 0.0793(16) 0.0842(16) -0.0040(12) 0.0024(11) -0.0125(13)
C15 0.0496(12) 0.0698(15) 0.0777(15) 0.0077(11) 0.0028(11) -0.0002(12)
C16 0.0452(11) 0.0564(12) 0.0654(13) -0.0010(10) 0.0087(9) 0.0026(10)
C17 0.0782(17) 0.0530(14) 0.109(2) -0.0128(13) 0.0231(16) 0.0118(14)
C18 0.0383(9) 0.0438(10) 0.0517(11) 0.0015(8) 0.0099(8) 0.0031(9)
O1 0.0675(9) 0.0671(9) 0.0620(9) -0.0190(8) 0.0272(7) -0.0070(7)
O2 0.0701(9) 0.0637(9) 0.0533(8) -0.0008(7) 0.0220(7) -0.0089(7)
O3 0.0393(6) 0.0470(7) 0.0501(7) -0.0046(6) 0.0060(5) 0.0052(6)
O4 0.0592(9) 0.0513(9) 0.0983(12) -0.0099(7) 0.0016(8) 0.0104(8)
O5 0.0628(8) 0.0533(8) 0.0546(8) -0.0068(7) 0.0207(7) -0.0058(6)
O6 0.0694(9) 0.0572(8) 0.0606(9) -0.0157(7) 0.0282(7) -0.0023(7)

loop_
_atom_type_symbol
_atom_type_description
_atom_type_scat_dispersion_real
_atom_type_scat_dispersion_imag
_atom_type_scat_source
C C 0.0033 0.0016 'International Tables Vol C Tables 4.2.6.8 and 6.1.1.4'
H H 0.0000 0.0000 'International Tables Vol C Tables 4.2.6.8 and 6.1.1.4'
O O 0.0106 0.0060 'International Tables Vol C Tables 4.2.6.8 and 6.1.1.4'

loop_
_geom_angle_atom_site_label_1
_geom_angle_atom_site_label_2
_geom_angle_atom_site_label_3
_geom_angle
C6 C1 C2 118.25(17)
C6 C1 C7 118.17(16)
C2 C1 C7 123.58(17)
C3 C2 C1 120.80(18)
C3 C2 H2 119.6
C1 C2 H2 119.6
O1 C3 C2 124.58(17)
O1 C3 C4 115.41(16)
C2 C3 C4 120.01(17)
O2 C4 C5 125.29(17)
O2 C4 C3 115.34(16)
C5 C4 C3 119.37(17)
C4 C5 C6 120.50(18)
C4 C5 H5 119.7
C6 C5 H5 119.7
C5 C6 C1 121.05(18)
C5 C6 H6 119.5
C1 C6 H6 119.5
C8 C7 C1 130.22(17)
C8 C7 H7 114.9
C1 C7 H7 114.9
C7 C8 O3 122.59(16)
C7 C8 C18 123.81(16)
O3 C8 C18 113.51(15)
O1 C9 H9A 109.5
O1 C9 H9B 109.5
H9A C9 H9B 109.5
O1 C9 H9C 109.5
H9A C9 H9C 109.5
H9B C9 H9C 109.5
O2 C10 H10A 109.5
O2 C10 H10B 109.5
H10A C10 H10B 109.5
O2 C10 H10C 109.5
H10A C10 H10C 109.5
H10B C10 H10C 109.5
C16 C11 C12 120.96(17)
C16 C11 O3 123.96(16)
C12 C11 O3 115.05(16)
O4 C12 C13 125.72(18)
O4 C12 C11 115.67(17)
C13 C12 C11 118.61(19)
C12 C13 C14 120.2(2)
C12 C13 H13 119.9
C14 C13 H13 119.9
C15 C14 C13 120.9(2)
C15 C14 H14 119.6
C13 C14 H14 119.6
C14 C15 C16 119.3(2)
C14 C15 H15 120.3
C16 C15 H15 120.3
C11 C16 C15 120.0(2)
C11 C16 H16 120.0
C15 C16 H16 120.0
O4 C17 H17A 109.5
O4 C17 H17B 109.5
H17A C17 H17B 109.5
O4 C17 H17C 109.5
H17A C17 H17C 109.5
H17B C17 H17C 109.5
O5 C18 O6 123.46(17)
O5 C18 C8 120.34(16)
O6 C18 C8 116.19(16)
C3 O1 C9 117.71(16)
C4 O2 C10 117.47(16)
C8 O3 C11 117.66(13)
C12 O4 C17 117.54(18)
C18 O6 H6A 109.5

loop_
_geom_bond_atom_site_label_1
_geom_bond_atom_site_label_2
_geom_bond_distance
C1 C6 1.386(2)
C1 C2 1.411(2)
C1 C7 1.458(3)
C2 C3 1.373(3)
C2 H2 0.9300
C3 O1 1.368(2)
C3 C4 1.409(3)
C4 O2 1.364(2)
C4 C5 1.375(3)
C5 C6 1.388(3)
C5 H5 0.9300
C6 H6 0.9300
C7 C8 1.335(2)
C7 H7 0.9300
C8 O3 1.387(2)
C8 C18 1.470(3)
C9 O1 1.421(3)
C9 H9A 0.9600
C9 H9B 0.9600
C9 H9C 0.9600
C10 O2 1.423(2)
C10 H10A 0.9600
C10 H10B 0.9600
C10 H10C 0.9600
C11 C16 1.371(3)
C11 C12 1.389(3)
C11 O3 1.390(2)
C12 O4 1.364(2)
C12 C13 1.386(3)
C13 C14 1.384(3)
C13 H13 0.9300
C14 C15 1.365(3)
C14 H14 0.9300
C15 C16 1.392(3)
C15 H15 0.9300
C16 H16 0.9300
C17 O4 1.424(3)
C17 H17A 0.9600
C17 H17B 0.9600
C17 H17C 0.9600
C18 O5 1.244(2)
C18 O6 1.299(2)
O6 H6A 0.8200

loop_
_geom_hbond_atom_site_label_D
_geom_hbond_atom_site_label_H
_geom_hbond_atom_site_label_A
_geom_hbond_site_symmetry_A
_geom_hbond_distance_DH
_geom_hbond_distance_HA
_geom_hbond_distance_DA
_geom_hbond_angle_DHA
O6 H6A O5 3_556 0.82 1.79 2.607(2) 173
C2 H2 O3 . 0.93 2.31 2.941(2) 125
C7 H7 O6 . 0.93 2.42 2.787(2) 103

loop_
_geom_torsion_atom_site_label_1
_geom_torsion_atom_site_label_2
_geom_torsion_atom_site_label_3
_geom_torsion_atom_site_label_4
_geom_torsion
C6 C1 C2 C3 -0.4(3)
C7 C1 C2 C3 179.01(17)
C1 C2 C3 O1 179.02(17)
C1 C2 C3 C4 -0.6(3)
O1 C3 C4 O2 1.4(2)
C2 C3 C4 O2 -179.01(16)
O1 C3 C4 C5 -178.24(16)
C2 C3 C4 C5 1.4(3)
O2 C4 C5 C6 179.21(17)
C3 C4 C5 C6 -1.2(3)
C4 C5 C6 C1 0.3(3)
C2 C1 C6 C5 0.6(3)
C7 C1 C6 C5 -178.89(16)
C6 C1 C7 C8 179.26(18)
C2 C1 C7 C8 -0.2(3)
C1 C7 C8 O3 7.4(3)
C1 C7 C8 C18 -176.45(17)
C16 C11 C12 O4 -179.95(17)
O3 C11 C12 O4 1.8(2)
C16 C11 C12 C13 0.3(3)
O3 C11 C12 C13 -178.00(17)
O4 C12 C13 C14 179.9(2)
C11 C12 C13 C14 -0.4(3)
C12 C13 C14 C15 -0.4(4)
C13 C14 C15 C16 1.2(4)
C12 C11 C16 C15 0.6(3)
O3 C11 C16 C15 178.69(18)
C14 C15 C16 C11 -1.3(3)
C7 C8 C18 O5 179.37(17)
O3 C8 C18 O5 -4.1(2)
C7 C8 C18 O6 0.4(3)
O3 C8 C18 O6 176.94(15)
C2 C3 O1 C9 -3.3(3)
C4 C3 O1 C9 176.27(19)
C5 C4 O2 C10 -2.5(3)
C3 C4 O2 C10 177.91(17)
C7 C8 O3 C11 -103.1(2)
C18 C8 O3 C11 80.32(18)
C16 C11 O3 C8 8.4(2)
C12 C11 O3 C8 -173.35(15)
C13 C12 O4 C17 -10.7(3)
C11 C12 O4 C17 169.55(19)

loop_
_cod_related_entry_id
_cod_related_entry_database
_cod_related_entry_code
1 ChemSpider 30654728
